data_1561828
loop_
_publ_author_name
'Zhang, Xiaowei'
'Xing, Peiqi'
'Geng, Xiujuan'
'Sun, Daofeng'
'Xiao, Zhenyu'
'Wang, Lei'

_publ_section_title
;
 Transition metal coordination polymers based on tetrabromoterephthalic
 and bis(imidazole) ligands: Syntheses, structures, topological analysis
 and photoluminescence properties
;
_journal_name_full 'Journal of Solid State Chemistry'
_journal_page_first 49
_journal_page_last 61
_journal_paper_doi 10.1016/j.jssc.2015.05.008
_journal_volume 229
_journal_year 2015
_chemical_formula_moiety '0.13(C176 H112 Br32 Co8 N32 O32), 0.5(C4 H6 O2)'
_chemical_formula_sum 'C24 H17 Br4 Co N4 O5'
_chemical_formula_weight 819.99
_space_group_crystal_system monoclinic
_space_group_IT_number 15
_space_group_name_Hall '-I 2yc'
_space_group_name_H-M_alt 'I 1 2/c 1'
_atom_sites_solution_hydrogens geom
_atom_sites_solution_primary iterative
_atom_sites_solution_secondary difmap
_cell_angle_alpha 90.00
_cell_angle_beta 91.038(3)
_cell_angle_gamma 90.00
_cell_formula_units_Z 16
_cell_length_a 20.4029(5)
_cell_length_b 17.3310(5)
_cell_length_c 38.6793(15)
_cell_measurement_reflns_used 6824
_cell_measurement_temperature 292.82(10)
_cell_measurement_theta_max 27.6170
_cell_measurement_theta_min 3.2530
_cell_volume 13674.9(7)
_computing_cell_refinement
;
CrysAlisPro, Agilent Technologies,
Version 1.171.36.32 (release 02-08-2013 CrysAlis171 .NET)
(compiled Aug  2 2013,16:46:58)
;
_computing_data_collection
;
CrysAlisPro, Agilent Technologies,
Version 1.171.36.32 (release 02-08-2013 CrysAlis171 .NET)
(compiled Aug  2 2013,16:46:58)
;
_computing_data_reduction
;
CrysAlisPro, Agilent Technologies,
Version 1.171.36.32 (release 02-08-2013 CrysAlis171 .NET)
(compiled Aug  2 2013,16:46:58)
;
_computing_molecular_graphics 'Olex2 (Dolomanov et al., 2009)'
_computing_publication_material 'Olex2 (Dolomanov et al., 2009)'
_computing_structure_refinement 'XL (Sheldrick, 2008)'
_computing_structure_solution
;
Superflip (Palatinus & Chapuis, 2007;Palatinus & van der Lee, 2008;
Palatinus et al., 2012)
;
_diffrn_ambient_temperature 292.82(10)
_diffrn_detector_area_resol_mean 16.0450
_diffrn_measured_fraction_theta_full 0.998
_diffrn_measured_fraction_theta_max 0.998
_diffrn_measurement_details
;
#__ type_ start__ end____ width___ exp.time_
  1 omega   39.00   89.00   1.0000   20.0000
omega____ theta____ kappa____ phi______ frames
    -       18.8251   71.0000 -131.0000 50

#__ type_ start__ end____ width___ exp.time_
  2 omega  -26.00   -1.00   1.0000   20.0000
omega____ theta____ kappa____ phi______ frames
    -       18.8251  -71.0000   98.0000 25

#__ type_ start__ end____ width___ exp.time_
  3 omega  -45.00  -18.00   1.0000   20.0000
omega____ theta____ kappa____ phi______ frames
    -      -18.9813   71.0000 -131.0000 27

#__ type_ start__ end____ width___ exp.time_
  4 omega   35.00   69.00   1.0000   20.0000
omega____ theta____ kappa____ phi______ frames
    -       18.8251  178.0000  120.0000 34

#__ type_ start__ end____ width___ exp.time_
  5 omega  -13.00   89.00   1.0000   20.0000
omega____ theta____ kappa____ phi______ frames
    -       18.8251   77.0000  120.0000 102

#__ type_ start__ end____ width___ exp.time_
  6 omega  -86.00  -61.00   1.0000   20.0000
omega____ theta____ kappa____ phi______ frames
    -      -18.9813  -57.0000  150.0000 25

#__ type_ start__ end____ width___ exp.time_
  7 omega  -75.00    2.00   1.0000   20.0000
omega____ theta____ kappa____ phi______ frames
    -      -18.9813  -57.0000  -30.0000 77
;
_diffrn_measurement_device_type 'SuperNova, Dual, Cu at zero, Eos'
_diffrn_measurement_method '\w scans'
_diffrn_orient_matrix_UB_11 -0.0183959000
_diffrn_orient_matrix_UB_12 -0.0141119000
_diffrn_orient_matrix_UB_13 0.0140471000
_diffrn_orient_matrix_UB_21 0.0091545000
_diffrn_orient_matrix_UB_22 -0.0382850000
_diffrn_orient_matrix_UB_23 -0.0042375000
_diffrn_orient_matrix_UB_31 0.0280477000
_diffrn_orient_matrix_UB_32 0.0032331000
_diffrn_orient_matrix_UB_33 0.0110025000
_diffrn_radiation_monochromator mirror
_diffrn_radiation_type MoK\a
_diffrn_radiation_wavelength 0.71000
_diffrn_reflns_av_R_equivalents 0.0616
_diffrn_reflns_av_unetI/netI 0.0792
_diffrn_reflns_limit_h_max 23
_diffrn_reflns_limit_h_min -24
_diffrn_reflns_limit_k_max 19
_diffrn_reflns_limit_k_min -20
_diffrn_reflns_limit_l_max 45
_diffrn_reflns_limit_l_min -46
_diffrn_reflns_number 36702
_diffrn_reflns_theta_full 25.00
_diffrn_reflns_theta_max 25.00
_diffrn_reflns_theta_min 3.08
_diffrn_source 'SuperNova (Mo) X-ray Source'
_exptl_absorpt_coefficient_mu 5.211
_exptl_absorpt_correction_T_max 1.00000
_exptl_absorpt_correction_T_min 0.57043
_exptl_absorpt_correction_type multi-scan
_exptl_absorpt_process_details
;
CrysAlisPro, Agilent Technologies,
Version 1.171.36.32 (release 02-08-2013 CrysAlis171 .NET)
(compiled Aug  2 2013,16:46:58)
Empirical absorption correction using spherical harmonics,
 implemented in SCALE3 ABSPACK scaling algorithm.
;
_exptl_crystal_colour
;
;
_exptl_crystal_density_diffrn 1.593
_exptl_crystal_density_method 'not measured'
_exptl_crystal_description
;
;
_exptl_crystal_F_000 6336
_refine_diff_density_max 1.666
_refine_diff_density_min -1.203
_refine_diff_density_rms 0.187
_refine_ls_extinction_method none
_refine_ls_goodness_of_fit_ref 1.044
_refine_ls_hydrogen_treatment constr
_refine_ls_matrix_type full
_refine_ls_number_parameters 685
_refine_ls_number_reflns 12063
_refine_ls_number_restraints 0
_refine_ls_restrained_S_all 1.044
_refine_ls_R_factor_all 0.1284
_refine_ls_R_factor_gt 0.0742
_refine_ls_shift/su_max 0.000
_refine_ls_shift/su_mean 0.000
_refine_ls_structure_factor_coef Fsqd
_refine_ls_weighting_details 'calc w=1/[\s^2^(Fo^2^)+(0.1310P)^2^+188.1380P] where P=(Fo^2^+2Fc^2^)/3'
_refine_ls_weighting_scheme calc
_refine_ls_wR_factor_gt 0.2293
_refine_ls_wR_factor_ref 0.2709
_reflns_number_gt 7224
_reflns_number_total 12063
_reflns_threshold_expression >2sigma(I)
_cod_data_source_file JSSC-2015-229-49.cif
_cod_data_source_block 8
_cod_original_cell_volume 13674.8(7)
_cod_database_code 1561828
_chemical_oxdiff_formula 'C H O N Br Co'
_reflns_odcompleteness_completeness 99.76
_reflns_odcompleteness_iscentric 1
_reflns_odcompleteness_theta 26.32
_olex2_refinement_description
;
1. Fixed Uiso
 At 1.2 times of:
  All C(H) groups, All C(H,H) groups
2.a Secondary CH2 refined with riding coordinates:
 C33(H33A,H33B), C11(H11A,H11B), C4(H4A,H4B), C26(H26A,H26B), C47(H47A,H47B),
 C45(H45A,H45B)
2.b Aromatic/amide H refined with riding coordinates:
 C30(H30), C29(H29), C9(H9), C35(H35), C8(H8), C31(H31), C28(H28), C13(H13),
 C36(H36), C34(H34), C6(H6), C14(H14), C12(H12), C7(H7), C25(H25), C23(H23),
 C1(H1), C24(H24), C3(H3), C2(H2), C46(H46), C48(H48)
;

loop_
_space_group_symop_id
_space_group_symop_operation_xyz
1 'x, y, z'
2 '-x, y, -z+1/2'
3 'x+1/2, y+1/2, z+1/2'
4 '-x+1/2, y+1/2, -z+1'
5 '-x, -y, -z'
6 'x, -y, z-1/2'
7 '-x+1/2, -y+1/2, -z+1/2'
8 'x+1/2, -y+1/2, z'

loop_
_atom_site_label
_atom_site_type_symbol
_atom_site_fract_x
_atom_site_fract_y
_atom_site_fract_z
_atom_site_U_iso_or_equiv
_atom_site_adp_type
_atom_site_occupancy
_atom_site_calc_flag
_atom_site_disorder_assembly
_atom_site_disorder_group
_atom_site_refinement_flags_posn
Br6 Br -0.08235(6) 0.37379(8) 0.31955(4) 0.0592(4) Uani 1 d . . .
Br4 Br 0.38839(6) 0.64152(8) 0.37248(6) 0.0942(7) Uani 1 d . . .
Br8 Br -0.07316(6) 0.65310(7) 0.39291(3) 0.0505(3) Uani 1 d . . .
Br1 Br 0.60859(6) 0.36919(8) 0.37559(6) 0.0871(6) Uani 1 d . . .
Br5 Br 0.06702(6) 0.32936(7) 0.35015(4) 0.0553(4) Uani 1 d . . .
Br7 Br 0.07420(6) 0.60675(9) 0.42445(4) 0.0705(5) Uani 1 d . . .
Br3 Br 0.54704(6) 0.68438(8) 0.37622(5) 0.0855(6) Uani 1 d . . .
Br2 Br 0.44907(7) 0.32667(8) 0.37871(6) 0.0903(6) Uani 1 d . . .
Co1 Co 0.74973(6) 0.56866(8) 0.32949(3) 0.0309(3) Uani 1 d . . .
Co2 Co 0.24713(6) 0.42349(8) 0.41374(3) 0.0302(3) Uani 1 d . . .
O5 O 0.1746(3) 0.4737(4) 0.38794(18) 0.0424(18) Uani 1 d . . .
O4 O 0.3302(4) 0.4526(5) 0.3487(2) 0.056(2) Uani 1 d . . .
N7 N 0.2675(4) -0.0467(5) 0.4797(2) 0.040(2) Uani 1 d . . .
O2 O 0.6691(4) 0.5526(5) 0.4002(2) 0.058(2) Uani 1 d . . .
O6 O 0.1239(3) 0.4030(5) 0.42646(19) 0.0459(19) Uani 1 d . . .
C10 C 0.6398(5) 0.9755(6) 0.3060(2) 0.033(2) Uani 1 d . . .
O1 O 0.6597(3) 0.5451(5) 0.34303(18) 0.046(2) Uani 1 d . . .
C30 C 0.4645(6) 0.0651(9) 0.4599(3) 0.062(4) Uani 1 d . . .
H30 H 0.5069 0.0553 0.4681 0.075 Uiso 1 calc . . R
N3 N 0.7354(4) 1.0113(5) 0.2713(2) 0.0342(19) Uani 1 d . . .
O10 O 0.2046(7) 0.7117(8) 0.4259(3) 0.096(4) Uani 1 d . . .
C29 C 0.4479(7) 0.1379(9) 0.4470(4) 0.073(4) Uani 1 d . . .
H29 H 0.4795 0.1765 0.4463 0.087 Uiso 1 calc . . R
O3 O 0.3346(3) 0.4683(4) 0.40569(18) 0.0435(18) Uani 1 d . . .
C9 C 0.5785(6) 0.9929(8) 0.2911(3) 0.051(3) Uani 1 d . . .
H9 H 0.5731 1.0396 0.2796 0.062 Uiso 1 calc . . R
N2 N 0.7361(5) 0.8094(5) 0.3298(2) 0.045(2) Uani 1 d . . .
C35 C 0.2024(5) -0.0352(7) 0.4824(3) 0.048(3) Uani 1 d . . .
H35 H 0.1729 -0.0249 0.4644 0.057 Uiso 1 calc . . R
C33 C 0.3067(5) -0.0447(6) 0.4484(3) 0.039(3) Uani 1 d . . .
H33A H 0.2776 -0.0398 0.4284 0.047 Uiso 1 calc . . R
H33B H 0.3302 -0.0931 0.4463 0.047 Uiso 1 calc . . R
C11 C 0.6953(5) 1.0323(6) 0.3015(3) 0.041(3) Uani 1 d . . .
H11A H 0.6774 1.0837 0.2982 0.049 Uiso 1 calc . . R
H11B H 0.7228 1.0329 0.3222 0.049 Uiso 1 calc . . R
C8 C 0.5268(6) 0.9443(9) 0.2929(3) 0.059(4) Uani 1 d . . .
H8 H 0.4865 0.9571 0.2827 0.070 Uiso 1 calc . . R
C32 C 0.3556(5) 0.0214(6) 0.4484(2) 0.037(2) Uani 1 d . . .
C31 C 0.4180(6) 0.0082(8) 0.4604(3) 0.052(3) Uani 1 d . . .
H31 H 0.4291 -0.0402 0.4690 0.063 Uiso 1 calc . . R
N6 N 0.2609(4) 0.1851(5) 0.4070(2) 0.039(2) Uani 1 d . . .
O9 O 0.2348(7) 0.7121(8) 0.4968(3) 0.101(4) Uani 1 d . . .
N1 N 0.7556(5) 0.6847(5) 0.3250(2) 0.047(2) Uani 1 d . . .
C28 C 0.3864(6) 0.1525(8) 0.4357(4) 0.061(3) Uani 1 d . . .
H28 H 0.3758 0.2013 0.4273 0.073 Uiso 1 calc . . R
C4 C 0.7105(6) 0.8835(7) 0.3415(3) 0.056(3) Uani 1 d . . .
H4A H 0.7434 0.9231 0.3381 0.067 Uiso 1 calc . . R
H4B H 0.7020 0.8805 0.3661 0.067 Uiso 1 calc . . R
N5 N 0.2531(4) 0.3110(5) 0.4009(2) 0.037(2) Uani 1 d . . .
C5 C 0.6475(5) 0.9069(6) 0.3223(3) 0.043(3) Uani 1 d . . .
C17 C 0.5188(5) 0.5805(6) 0.3748(3) 0.042(3) Uani 1 d . . .
C13 C 0.8010(6) 1.0185(9) 0.2685(3) 0.062(4) Uani 1 d . . .
H13 H 0.8303 1.0359 0.2854 0.075 Uiso 1 calc . . R
C36 C 0.1885(5) -0.0417(7) 0.5166(3) 0.048(3) Uani 1 d . . .
H36 H 0.1473 -0.0353 0.5260 0.057 Uiso 1 calc . . R
C34 C 0.2912(5) -0.0610(6) 0.5113(3) 0.041(3) Uani 1 d . . .
H34 H 0.3351 -0.0711 0.5164 0.049 Uiso 1 calc . . R
C6 C 0.5940(6) 0.8556(8) 0.3238(3) 0.061(4) Uani 1 d . . .
H6 H 0.5991 0.8076 0.3343 0.074 Uiso 1 calc . . R
C26 C 0.2680(5) 0.1095(6) 0.4236(3) 0.047(3) Uani 1 d . . .
H26A H 0.2553 0.0696 0.4073 0.056 Uiso 1 calc . . R
H26B H 0.2388 0.1066 0.4431 0.056 Uiso 1 calc . . R
C14 C 0.8156(5) 0.9947(9) 0.2356(3) 0.064(4) Uani 1 d . . .
H14 H 0.8574 0.9928 0.2263 0.077 Uiso 1 calc . . R
C15 C 0.6389(5) 0.5425(6) 0.3734(3) 0.036(2) Uani 1 d . . .
C27 C 0.3380(5) 0.0950(6) 0.4363(3) 0.042(3) Uani 1 d . . .
C12 C 0.7121(5) 0.9851(6) 0.2414(3) 0.040(3) Uani 1 d . . .
H12 H 0.6680 0.9752 0.2367 0.049 Uiso 1 calc . . R
C16 C 0.5654(4) 0.5227(6) 0.3748(2) 0.028(2) Uani 1 d . . .
C7 C 0.5355(7) 0.8764(10) 0.3098(4) 0.074(4) Uani 1 d . . .
H7 H 0.5000 0.8431 0.3119 0.089 Uiso 1 calc . . R
C25 C 0.2729(6) 0.2017(7) 0.3736(3) 0.049(3) Uani 1 d . . .
H25 H 0.2829 0.1663 0.3564 0.059 Uiso 1 calc . . R
C37 C 0.1231(5) 0.4461(6) 0.4022(3) 0.036(2) Uani 1 d . . .
C19 C 0.4313(4) 0.4879(6) 0.3756(2) 0.028(2) Uani 1 d . . .
C20 C 0.3586(5) 0.4687(6) 0.3761(3) 0.035(2) Uani 1 d . . .
C23 C 0.2499(5) 0.2527(6) 0.4227(3) 0.040(3) Uani 1 d . . .
H23 H 0.2411 0.2579 0.4461 0.049 Uiso 1 calc . . R
C1 C 0.7281(6) 0.7398(7) 0.3429(3) 0.048(3) Uani 1 d . . .
H1 H 0.7050 0.7306 0.3630 0.058 Uiso 1 calc . . R
C18 C 0.4523(5) 0.5630(6) 0.3745(3) 0.042(3) Uani 1 d . . .
C21 C 0.4780(5) 0.4302(6) 0.3765(3) 0.042(3) Uani 1 d . . .
C24 C 0.2678(6) 0.2777(7) 0.3697(3) 0.047(3) Uani 1 d . . .
H24 H 0.2734 0.3042 0.3491 0.056 Uiso 1 calc . . R
C3 C 0.7721(8) 0.7995(8) 0.2994(4) 0.078(4) Uani 1 d . . .
H3 H 0.7857 0.8375 0.2841 0.093 Uiso 1 calc . . R
C43 C -0.0382(5) 0.4389(6) 0.3510(3) 0.035(2) Uani 1 d . . .
C44 C 0.0243(5) 0.4210(5) 0.3640(3) 0.032(2) Uani 1 d . . .
C22 C 0.5445(5) 0.4473(6) 0.3763(3) 0.039(3) Uani 1 d . . .
C40 C -0.0345(5) 0.5563(6) 0.3820(3) 0.035(2) Uani 1 d . . .
C2 C 0.7824(8) 0.7223(8) 0.2972(4) 0.078(5) Uani 1 d . . .
H2 H 0.8046 0.6981 0.2794 0.094 Uiso 1 calc . . R
C39 C 0.0271(5) 0.5389(6) 0.3949(3) 0.036(2) Uani 1 d . . .
C41 C -0.0680(4) 0.5080(5) 0.3601(2) 0.029(2) Uani 1 d . . .
C38 C 0.0577(5) 0.4693(6) 0.3860(3) 0.034(2) Uani 1 d . . .
N4 N 0.7598(4) 0.9746(5) 0.2190(2) 0.038(2) Uani 1 d . . .
N8 N 0.2443(4) -0.0591(5) 0.5348(2) 0.040(2) Uani 1 d . . .
C47 C 0.1814(12) 0.7561(12) 0.4820(5) 0.136(9) Uani 1 d . . .
H47A H 0.1755 0.8026 0.4956 0.164 Uiso 1 calc . . R
H47B H 0.1415 0.7260 0.4832 0.164 Uiso 1 calc . . R
C45 C 0.2409(14) 0.6444(12) 0.4767(5) 0.142(10) Uani 1 d . . .
H45A H 0.2015 0.6135 0.4785 0.170 Uiso 1 calc . . R
H45B H 0.2777 0.6141 0.4853 0.170 Uiso 1 calc . . R
C46 C 0.2514(12) 0.6660(17) 0.4398(5) 0.146(10) Uani 1 d . . .
H46 H 0.2873 0.6492 0.4274 0.175 Uiso 1 calc . . R
C48 C 0.1928(13) 0.7775(11) 0.4458(5) 0.134(9) Uani 1 d . . .
H48 H 0.1922 0.8277 0.4373 0.161 Uiso 1 calc . . R
O7 O -0.1326(3) 0.5706(4) 0.31793(18) 0.0403(17) Uani 1 d . . .
C42 C -0.1325(5) 0.5327(6) 0.3446(3) 0.036(2) Uani 1 d . . .
O8 O -0.1852(3) 0.5130(4) 0.35977(18) 0.0433(18) Uani 1 d . . .

loop_
_atom_site_aniso_label
_atom_site_aniso_U_11
_atom_site_aniso_U_22
_atom_site_aniso_U_33
_atom_site_aniso_U_23
_atom_site_aniso_U_13
_atom_site_aniso_U_12
Br6 0.0410(7) 0.0588(8) 0.0773(9) -0.0239(7) -0.0138(6) -0.0034(6)
Br4 0.0284(7) 0.0456(8) 0.209(2) 0.0195(10) 0.0041(9) 0.0078(6)
Br8 0.0383(7) 0.0409(7) 0.0723(9) -0.0088(6) 0.0013(6) 0.0070(5)
Br1 0.0297(7) 0.0436(8) 0.1879(19) -0.0118(9) -0.0034(9) 0.0087(6)
Br5 0.0427(7) 0.0398(7) 0.0833(9) -0.0082(6) -0.0025(6) 0.0095(5)
Br7 0.0446(8) 0.0710(9) 0.0949(11) -0.0354(8) -0.0267(7) 0.0034(6)
Br3 0.0365(7) 0.0394(8) 0.1810(18) 0.0132(9) 0.0101(9) -0.0048(6)
Br2 0.0385(8) 0.0382(8) 0.194(2) 0.0005(9) 0.0023(9) -0.0048(6)
Co1 0.0196(7) 0.0421(8) 0.0311(7) -0.0008(6) 0.0021(5) 0.0021(6)
Co2 0.0210(7) 0.0368(8) 0.0327(7) 0.0023(6) 0.0006(5) 0.0013(5)
O5 0.023(4) 0.056(5) 0.048(4) 0.003(4) -0.002(3) 0.007(3)
O4 0.032(4) 0.087(6) 0.049(5) 0.004(4) -0.008(4) -0.011(4)
N7 0.036(5) 0.048(6) 0.035(5) 0.007(4) 0.003(4) -0.001(4)
O2 0.034(4) 0.096(7) 0.042(5) -0.010(4) -0.012(4) -0.004(4)
O6 0.031(4) 0.058(5) 0.048(5) 0.017(4) -0.008(3) 0.007(3)
C10 0.036(6) 0.043(6) 0.021(5) -0.012(4) 0.005(4) 0.004(5)
O1 0.019(4) 0.082(6) 0.040(4) 0.004(4) 0.012(3) 0.002(3)
C30 0.023(6) 0.106(12) 0.058(8) -0.004(8) 0.000(5) -0.002(7)
N3 0.031(5) 0.039(5) 0.033(5) -0.005(4) 0.003(4) 0.000(4)
O10 0.129(11) 0.098(9) 0.061(7) 0.015(6) -0.027(7) -0.031(8)
C29 0.050(9) 0.085(11) 0.083(11) 0.009(9) -0.013(7) -0.020(8)
O3 0.028(4) 0.063(5) 0.041(4) -0.002(4) 0.014(3) -0.007(3)
C9 0.051(8) 0.069(8) 0.034(6) -0.002(6) 0.002(5) 0.020(6)
N2 0.045(6) 0.037(6) 0.053(6) -0.005(4) 0.002(5) -0.002(4)
C35 0.030(6) 0.063(8) 0.050(7) 0.011(6) -0.002(5) 0.007(5)
C33 0.049(7) 0.040(6) 0.027(5) 0.001(5) 0.001(5) -0.002(5)
C11 0.043(6) 0.043(6) 0.036(6) -0.009(5) 0.013(5) -0.008(5)
C8 0.028(6) 0.096(11) 0.053(8) -0.013(8) 0.006(5) 0.001(7)
C32 0.031(6) 0.054(7) 0.026(5) -0.002(5) 0.007(4) -0.001(5)
C31 0.051(8) 0.066(8) 0.040(7) 0.006(6) 0.003(6) 0.006(6)
N6 0.042(5) 0.038(5) 0.039(5) 0.007(4) 0.005(4) -0.003(4)
O9 0.135(11) 0.122(10) 0.046(6) -0.004(6) -0.020(6) 0.003(8)
N1 0.048(6) 0.038(5) 0.055(6) 0.000(5) 0.010(5) 0.003(4)
C28 0.051(8) 0.052(8) 0.080(10) -0.005(7) -0.010(7) -0.004(6)
C4 0.063(8) 0.044(7) 0.060(8) -0.008(6) -0.017(6) 0.008(6)
N5 0.037(5) 0.039(5) 0.034(5) 0.002(4) 0.005(4) -0.005(4)
C5 0.042(7) 0.040(7) 0.046(7) -0.007(5) -0.002(5) 0.002(5)
C17 0.023(5) 0.040(6) 0.063(7) 0.009(5) 0.008(5) -0.002(4)
C13 0.035(7) 0.105(11) 0.046(7) -0.016(7) 0.001(5) -0.013(7)
C36 0.030(6) 0.067(8) 0.045(7) 0.003(6) 0.005(5) 0.012(5)
C34 0.033(6) 0.053(7) 0.036(6) 0.004(5) 0.004(5) 0.008(5)
C6 0.046(8) 0.069(9) 0.070(9) 0.006(7) 0.000(7) -0.013(6)
C26 0.041(7) 0.032(6) 0.067(8) 0.006(5) -0.004(6) -0.005(5)
C14 0.023(6) 0.123(12) 0.046(7) -0.016(7) -0.001(5) -0.002(7)
C15 0.017(5) 0.044(6) 0.046(7) 0.003(5) 0.006(5) 0.000(4)
C27 0.039(6) 0.046(7) 0.041(6) 0.001(5) -0.002(5) -0.003(5)
C12 0.032(6) 0.050(7) 0.040(6) -0.007(5) -0.003(5) 0.004(5)
C16 0.022(5) 0.035(6) 0.028(5) 0.003(4) 0.001(4) -0.003(4)
C7 0.044(8) 0.100(12) 0.078(10) -0.025(9) 0.020(7) -0.025(8)
C25 0.050(7) 0.049(8) 0.049(7) -0.018(6) 0.009(6) -0.007(6)
C37 0.029(6) 0.032(6) 0.046(7) 0.007(5) -0.004(5) 0.004(4)
C19 0.018(5) 0.041(6) 0.025(5) 0.005(4) -0.002(4) 0.002(4)
C20 0.027(5) 0.024(5) 0.055(7) 0.002(5) 0.000(5) 0.001(4)
C23 0.040(6) 0.044(7) 0.037(6) -0.001(5) -0.001(5) 0.005(5)
C1 0.043(7) 0.046(7) 0.057(8) 0.007(6) -0.001(6) -0.005(5)
C18 0.029(6) 0.036(6) 0.061(7) 0.011(5) 0.005(5) -0.002(5)
C21 0.022(5) 0.040(6) 0.062(7) -0.003(5) 0.002(5) -0.003(5)
C24 0.059(8) 0.049(8) 0.034(6) -0.002(5) 0.010(5) -0.007(6)
C3 0.092(12) 0.055(9) 0.087(11) 0.010(8) 0.026(9) -0.002(8)
C43 0.031(6) 0.039(6) 0.034(6) -0.002(5) -0.002(4) -0.006(5)
C44 0.024(5) 0.025(5) 0.048(6) 0.005(5) 0.009(4) 0.008(4)
C22 0.019(5) 0.045(6) 0.055(7) -0.005(5) 0.004(5) 0.003(4)
C40 0.024(5) 0.041(6) 0.041(6) -0.001(5) 0.001(4) 0.006(4)
C2 0.095(12) 0.057(9) 0.084(11) 0.008(8) 0.057(9) 0.006(8)
C39 0.025(5) 0.048(7) 0.036(6) -0.005(5) -0.001(4) -0.006(5)
C41 0.023(5) 0.033(5) 0.032(5) 0.000(4) 0.005(4) -0.004(4)
C38 0.023(5) 0.042(6) 0.036(6) 0.000(5) 0.005(4) -0.006(4)
N4 0.024(4) 0.059(6) 0.033(5) 0.000(4) 0.009(4) -0.004(4)
N8 0.030(5) 0.044(5) 0.046(5) -0.002(4) -0.002(4) -0.003(4)
C47 0.20(3) 0.117(17) 0.088(15) -0.028(12) -0.040(15) 0.069(17)
C45 0.25(3) 0.090(15) 0.086(14) -0.010(12) -0.016(16) 0.067(16)
C46 0.118(18) 0.25(3) 0.069(13) -0.044(16) 0.012(12) 0.052(19)
C48 0.25(3) 0.066(12) 0.084(14) 0.018(11) -0.062(15) -0.005(14)
O7 0.034(4) 0.051(5) 0.036(4) 0.009(4) -0.006(3) 0.002(3)
C42 0.025(5) 0.033(6) 0.050(7) -0.005(5) 0.001(5) 0.001(4)
O8 0.023(4) 0.062(5) 0.045(4) 0.007(4) 0.002(3) 0.007(3)

loop_
_atom_type_symbol
_atom_type_description
_atom_type_scat_dispersion_real
_atom_type_scat_dispersion_imag
_atom_type_scat_source
C C 0.0033 0.0016 'International Tables Vol C Tables 4.2.6.8 and 6.1.1.4'
H H 0.0000 0.0000 'International Tables Vol C Tables 4.2.6.8 and 6.1.1.4'
Br Br -0.2901 2.4595 'International Tables Vol C Tables 4.2.6.8 and 6.1.1.4'
Co Co 0.3494 0.9721 'International Tables Vol C Tables 4.2.6.8 and 6.1.1.4'
N N 0.0061 0.0033 'International Tables Vol C Tables 4.2.6.8 and 6.1.1.4'
O O 0.0106 0.0060 'International Tables Vol C Tables 4.2.6.8 and 6.1.1.4'

loop_
_geom_angle_atom_site_label_1
_geom_angle_atom_site_label_2
_geom_angle_atom_site_label_3
_geom_angle
_geom_angle_site_symmetry_1
_geom_angle_site_symmetry_3
O1 Co1 N1 106.7(4) . .
O1 Co1 N4 95.5(3) . 7_665
O1 Co1 O8 111.0(3) . 1_655
N1 Co1 N4 107.0(4) . 7_665
O8 Co1 N1 119.3(4) 1_655 .
O8 Co1 N4 114.5(3) 1_655 7_665
O5 Co2 O3 114.7(3) . .
O5 Co2 N5 110.5(3) . .
O5 Co2 N8 119.0(3) . 4
O3 Co2 N5 106.4(3) . .
O3 Co2 N8 91.9(3) . 4
N5 Co2 N8 112.5(4) . 4
C37 O5 Co2 103.3(6) . .
C35 N7 C33 127.9(9) . .
C34 N7 C35 107.4(9) . .
C34 N7 C33 124.7(9) . .
C9 C10 C11 118.5(10) . .
C5 C10 C9 118.4(10) . .
C5 C10 C11 123.1(10) . .
C15 O1 Co1 126.2(7) . .
C31 C30 C29 119.4(12) . .
C13 N3 C11 127.1(9) . .
C12 N3 C11 125.3(9) . .
C12 N3 C13 107.6(9) . .
C46 O10 C48 112.9(15) . .
C28 C29 C30 120.3(13) . .
C20 O3 Co2 120.9(7) . .
C8 C9 C10 122.6(12) . .
C1 N2 C4 129.5(10) . .
C1 N2 C3 106.3(10) . .
C3 N2 C4 124.0(11) . .
N7 C35 C36 106.6(10) . .
N7 C33 C32 112.8(8) . .
N3 C11 C10 110.9(8) . .
C9 C8 C7 117.9(12) . .
C31 C32 C33 118.9(10) . .
C31 C32 C27 119.7(11) . .
C27 C32 C33 121.4(9) . .
C32 C31 C30 121.2(12) . .
C25 N6 C26 126.3(10) . .
C23 N6 C26 127.0(9) . .
C23 N6 C25 106.2(9) . .
C45 O9 C47 107.2(14) . .
C1 N1 Co1 130.6(8) . .
C1 N1 C2 104.4(10) . .
C2 N1 Co1 124.2(8) . .
C29 C28 C27 120.9(13) . .
N2 C4 C5 112.6(9) . .
C23 N5 Co2 125.5(7) . .
C23 N5 C24 104.6(9) . .
C24 N5 Co2 129.6(7) . .
C10 C5 C4 123.3(10) . .
C10 C5 C6 119.4(11) . .
C6 C5 C4 117.3(11) . .
C16 C17 Br3 118.7(7) . .
C16 C17 C18 120.9(10) . .
C18 C17 Br3 120.3(8) . .
N3 C13 C14 106.2(10) . .
N8 C36 C35 109.6(9) . .
N7 C34 N8 111.6(9) . .
C7 C6 C5 119.7(14) . .
N6 C26 C27 112.0(9) . .
N4 C14 C13 108.8(10) . .
O2 C15 O1 128.4(9) . .
O2 C15 C16 118.9(9) . .
O1 C15 C16 112.8(9) . .
C32 C27 C26 119.4(9) . .
C28 C27 C32 118.4(11) . .
C28 C27 C26 122.2(10) . .
N3 C12 N4 111.2(9) . .
C17 C16 C15 120.6(9) . .
C22 C16 C17 118.3(9) . .
C22 C16 C15 121.0(9) . .
C6 C7 C8 122.1(13) . .
C24 C25 N6 107.7(10) . .
O5 C37 C38 116.4(9) . .
O6 C37 O5 124.5(9) . .
O6 C37 C38 119.1(9) . .
C18 C19 C20 120.9(8) . .
C18 C19 C21 118.1(9) . .
C21 C19 C20 121.0(9) . .
O4 C20 O3 126.9(9) . .
O4 C20 C19 118.9(9) . .
O3 C20 C19 114.1(9) . .
N5 C23 N6 111.9(9) . .
N1 C1 N2 113.8(11) . .
C17 C18 Br4 121.2(8) . .
C19 C18 Br4 118.0(7) . .
C19 C18 C17 120.8(10) . .
C19 C21 Br2 118.2(7) . .
C19 C21 C22 121.2(10) . .
C22 C21 Br2 120.6(8) . .
C25 C24 N5 109.6(10) . .
C2 C3 N2 104.8(12) . .
C44 C43 Br6 121.6(8) . .
C41 C43 Br6 118.3(7) . .
C41 C43 C44 120.0(9) . .
C43 C44 Br5 120.4(8) . .
C38 C44 Br5 117.6(7) . .
C38 C44 C43 122.0(9) . .
C16 C22 Br1 117.8(7) . .
C16 C22 C21 120.4(9) . .
C21 C22 Br1 121.6(8) . .
C39 C40 Br8 119.4(8) . .
C41 C40 Br8 118.2(7) . .
C41 C40 C39 122.4(9) . .
C3 C2 N1 110.7(12) . .
C40 C39 Br7 122.3(8) . .
C40 C39 C38 120.3(9) . .
C38 C39 Br7 117.4(7) . .
C43 C41 C42 121.9(9) . .
C40 C41 C43 117.9(9) . .
C40 C41 C42 120.0(9) . .
C44 C38 C37 121.2(9) . .
C44 C38 C39 117.4(9) . .
C39 C38 C37 121.2(9) . .
C14 N4 Co1 127.2(7) . 7_665
C12 N4 Co1 126.6(7) . 7_665
C12 N4 C14 106.2(9) . .
C36 N8 Co2 127.0(7) . 4_545
C34 N8 Co2 128.2(7) . 4_545
C34 N8 C36 104.8(9) . .
O9 C47 C48 112.3(19) . .
O9 C45 C46 109.4(18) . .
O10 C46 C45 114.6(18) . .
O10 C48 C47 110.4(15) . .
O7 C42 C41 118.6(9) . .
O7 C42 O8 122.7(9) . .
O8 C42 C41 118.7(9) . .
C42 O8 Co1 99.1(6) . 1_455

loop_
_geom_bond_atom_site_label_1
_geom_bond_atom_site_label_2
_geom_bond_distance
_geom_bond_site_symmetry_2
Br6 C43 1.878(10) .
Br4 C18 1.886(11) .
Br8 C40 1.906(10) .
Br1 C22 1.883(10) .
Br5 C44 1.893(9) .
Br7 C39 1.889(10) .
Br3 C17 1.891(11) .
Br2 C21 1.891(11) .
Co1 O1 1.962(7) .
Co1 N1 2.023(9) .
Co1 N4 2.026(8) 7_665
Co1 O8 2.002(7) 1_655
Co2 O5 1.973(7) .
Co2 O3 1.977(7) .
Co2 N5 2.016(9) .
Co2 N8 2.017(9) 4
O5 C37 1.286(12) .
O4 C20 1.231(12) .
N7 C35 1.348(13) .
N7 C33 1.463(12) .
N7 C34 1.332(13) .
O2 C15 1.210(12) .
O6 C37 1.200(12) .
C10 C9 1.401(15) .
C10 C11 1.513(14) .
C10 C5 1.353(15) .
O1 C15 1.256(12) .
C30 C29 1.40(2) .
C30 C31 1.368(18) .
N3 C11 1.484(12) .
N3 C13 1.349(13) .
N3 C12 1.321(12) .
O10 C46 1.34(3) .
O10 C48 1.40(2) .
C29 C28 1.347(18) .
O3 C20 1.254(12) .
C9 C8 1.352(18) .
N2 C4 1.463(14) .
N2 C1 1.320(14) .
N2 C3 1.408(16) .
C35 C36 1.364(15) .
C33 C32 1.519(15) .
C8 C7 1.36(2) .
C32 C31 1.367(15) .
C32 C27 1.403(15) .
N6 C26 1.464(13) .
N6 C25 1.352(14) .
N6 C23 1.340(13) .
O9 C47 1.44(2) .
O9 C45 1.41(2) .
N1 C1 1.311(14) .
N1 C2 1.378(15) .
C28 C27 1.403(16) .
C4 C5 1.527(16) .
N5 C23 1.317(13) .
N5 C24 1.376(13) .
C5 C6 1.409(16) .
C17 C16 1.381(14) .
C17 C18 1.389(14) .
C13 C14 1.376(16) .
C36 N8 1.361(14) .
C34 N8 1.332(13) .
C6 C7 1.35(2) .
C26 C27 1.522(15) .
C14 N4 1.342(13) .
C15 C16 1.540(12) .
C12 N4 1.328(12) .
C16 C22 1.375(14) .
C25 C24 1.329(16) .
C37 C38 1.517(14) .
C19 C20 1.521(13) .
C19 C18 1.372(14) .
C19 C21 1.381(14) .
C21 C22 1.390(14) .
C3 C2 1.357(19) .
C43 C44 1.397(14) .
C43 C41 1.392(14) .
C44 C38 1.367(14) .
C40 C39 1.377(14) .
C40 C41 1.364(14) .
C39 C38 1.404(14) .
C41 C42 1.498(13) .
N4 Co1 2.026(8) 7_665
N8 Co2 2.017(9) 4_545
C47 C48 1.47(3) .
C45 C46 1.50(3) .
O7 C42 1.224(12) .
C42 O8 1.279(11) .
O8 Co1 2.002(7) 1_455
